data_4127381
loop_
_publ_author_name
'Hayashi, Mikihiro'
'Takahashi, Yuki'
'Yoshida, Yukihiro'
'Sugimoto, Kunihisa'
'Kitagawa, Hiroshi'

_publ_section_title
;
 Role of <i>d</i>-Elements in a Proton-Electron Coupling of <i>d</i>-\p
 Hybridized Electron Systems.
;
_journal_issue 29
_journal_name_full 'Journal of the American Chemical Society'
_journal_page_first 11686
_journal_page_last 11693
_journal_paper_doi 10.1021/jacs.9b04937
_journal_volume 141
_journal_year 2019
_chemical_formula_sum 'C11 H13 N5 Ni O S4'
_chemical_formula_weight 418.21
_space_group_crystal_system monoclinic
_space_group_IT_number 9
_space_group_name_Hall 'C -2yc'
_space_group_name_H-M_alt 'C 1 c 1'
_symmetry_space_group_name_Hall 'C -2yc'
_symmetry_space_group_name_H-M 'C 1 c 1'
_atom_sites_solution_hydrogens mixed
_audit_creation_method SHELXL-2018/1
_cell_angle_alpha 90
_cell_angle_beta 90.107(4)
_cell_angle_gamma 90
_cell_formula_units_Z 4
_cell_length_a 6.576(2)
_cell_length_b 24.360(8)
_cell_length_c 9.895(3)
_cell_measurement_reflns_used 1664
_cell_measurement_temperature 100(2)
_cell_measurement_theta_max 25.62
_cell_measurement_theta_min 2.65
_cell_volume 1585.1(9)
_computing_structure_refinement 'SHELXL-2018/1 (Sheldrick, 2018)'
_diffrn_ambient_temperature 100(2)
_diffrn_measured_fraction_theta_full 1.000
_diffrn_measured_fraction_theta_max 0.943
_diffrn_measurement_device_type 'Bruker APEX-II CCD'
_diffrn_measurement_method '\f and \w scans'
_diffrn_radiation_type MoK\a
_diffrn_radiation_wavelength 0.71075
_diffrn_reflns_av_R_equivalents 0.0618
_diffrn_reflns_av_unetI/netI 0.0868
_diffrn_reflns_Laue_measured_fraction_full 1.000
_diffrn_reflns_Laue_measured_fraction_max 0.943
_diffrn_reflns_limit_h_max 8
_diffrn_reflns_limit_h_min -8
_diffrn_reflns_limit_k_max 32
_diffrn_reflns_limit_k_min -31
_diffrn_reflns_limit_l_max 12
_diffrn_reflns_limit_l_min -12
_diffrn_reflns_number 9193
_diffrn_reflns_point_group_measured_fraction_full 0.999
_diffrn_reflns_point_group_measured_fraction_max 0.911
_diffrn_reflns_theta_full 25.242
_diffrn_reflns_theta_max 28.639
_diffrn_reflns_theta_min 1.672
_exptl_absorpt_coefficient_mu 1.757
_exptl_absorpt_correction_type none
_exptl_crystal_colour brown
_exptl_crystal_density_diffrn 1.753
_exptl_crystal_description block
_exptl_crystal_F_000 856
_exptl_crystal_size_max 0.10
_exptl_crystal_size_mid 0.05
_exptl_crystal_size_min 0.05
_refine_diff_density_max 0.487
_refine_diff_density_min -0.491
_refine_diff_density_rms 0.102
_refine_ls_abs_structure_details
;
 Flack x determined using 1041 quotients [(I+)-(I-)]/[(I+)+(I-)]
 (Parsons, Flack and Wagner, Acta Cryst. B69 (2013) 249-259).
;
_refine_ls_abs_structure_Flack 0.022(19)
_refine_ls_extinction_method none
_refine_ls_goodness_of_fit_ref 1.000
_refine_ls_hydrogen_treatment mixed
_refine_ls_matrix_type full
_refine_ls_number_parameters 205
_refine_ls_number_reflns 3694
_refine_ls_number_restraints 2
_refine_ls_restrained_S_all 1.000
_refine_ls_R_factor_all 0.0747
_refine_ls_R_factor_gt 0.0466
_refine_ls_shift/su_max 0.000
_refine_ls_shift/su_mean 0.000
_refine_ls_structure_factor_coef Fsqd
_refine_ls_weighting_details 'w=1/[\s^2^(Fo^2^)+(0.0301P)^2^] where P=(Fo^2^+2Fc^2^)/3'
_refine_ls_weighting_scheme calc
_refine_ls_wR_factor_gt 0.0778
_refine_ls_wR_factor_ref 0.0847
_reflns_Friedel_coverage 0.925
_reflns_Friedel_fraction_full 0.999
_reflns_Friedel_fraction_max 0.879
_reflns_number_gt 2816
_reflns_number_total 3694
_reflns_threshold_expression 'I > 2\s(I)'
_cod_data_source_file ja9b04937_si_003.cif
_cod_data_source_block Ni(HL)2_DMF_100K
_cod_original_cell_volume 1585.0(9)
_cod_database_code 4127381
_shelx_shelxl_version_number 2018/1
_shelx_space_group_comment
;
The symmetry employed for this shelxl refinement is uniquely defined
by the following loop, which should always be used as a source of
symmetry information in preference to the above space-group names.
They are only intended as comments.
;

loop_
_space_group_symop_operation_xyz
'x, y, z'
'x, -y, z+1/2'
'x+1/2, y+1/2, z'
'x+1/2, -y+1/2, z+1/2'

loop_
_atom_site_label
_atom_site_type_symbol
_atom_site_fract_x
_atom_site_fract_y
_atom_site_fract_z
_atom_site_U_iso_or_equiv
_atom_site_adp_type
_atom_site_occupancy
_atom_site_site_symmetry_order
_atom_site_calc_flag
_atom_site_refinement_flags_posn
_atom_site_refinement_flags_adp
Ni1 Ni 0.49522(18) 0.81106(4) 0.49863(12) 0.0185(2) Uani 1 1 d . .
S3 S 0.4954(3) 0.79161(8) 0.71280(18) 0.0179(4) Uani 1 1 d . .
S1 S 0.4953(3) 0.72343(8) 0.46356(18) 0.0213(5) Uani 1 1 d . .
S4 S 0.4957(3) 0.89890(8) 0.53699(19) 0.0227(5) Uani 1 1 d . .
S2 S 0.4953(3) 0.82852(8) 0.28348(19) 0.0244(5) Uani 1 1 d . .
O1 O 0.4961(9) 0.5786(2) 0.4001(5) 0.0293(13) Uani 1 1 d . .
N3 N 0.4943(10) 0.8597(2) 0.9240(7) 0.0206(19) Uani 1 1 d . .
H3 H 0.492095 0.830003 0.974559 0.025 Uiso 1 1 calc R U
N4 N 0.4971(14) 0.9533(3) 0.7697(8) 0.0247(16) Uani 1 1 d . .
C7 C 0.4954(17) 0.9096(3) 0.9844(9) 0.0224(17) Uani 1 1 d . .
H6A H 0.496852 0.912738 1.080139 0.027 Uiso 1 1 calc R U
N1 N 0.4959(11) 0.6680(2) 0.2306(6) 0.0179(14) Uani 1 1 d . .
H1 H 0.497764 0.638085 0.280613 0.021 Uiso 1 1 calc R U
C5 C 0.4944(13) 0.6624(3) 0.0951(8) 0.0206(18) Uani 1 1 d . .
H5 H 0.491641 0.627138 0.054335 0.025 Uiso 1 1 calc R U
C2 C 0.4955(13) 0.7650(3) 0.2069(8) 0.0164(17) Uani 1 1 d . .
C8 C 0.4945(14) 0.9548(3) 0.9058(10) 0.024(2) Uani 1 1 d . .
H8 H 0.491766 0.989634 0.948791 0.029 Uiso 1 1 calc R U
C1 C 0.4947(13) 0.7171(3) 0.2930(8) 0.0180(18) Uani 1 1 d . .
N2 N 0.4948(10) 0.7606(2) 0.0731(6) 0.0171(16) Uani 1 1 d . .
C3 C 0.4964(14) 0.8544(3) 0.7891(8) 0.0186(19) Uani 1 1 d . .
C10 C 0.500(3) 0.5681(4) 0.7650(10) 0.074(4) Uani 1 1 d . .
H10 H 0.532865 0.607195 0.772643 0.111 Uiso 1 1 calc R U
H10A H 0.602552 0.546372 0.812628 0.111 Uiso 1 1 calc R U
H10B H 0.365804 0.561321 0.805262 0.111 Uiso 1 1 calc R U
N5 N 0.4955(12) 0.5522(3) 0.6216(7) 0.0272(16) Uani 1 1 d . .
C6 C 0.4969(16) 0.7094(3) 0.0171(10) 0.023(2) Uani 1 1 d . .
H6 H 0.500089 0.705995 -0.078501 0.028 Uiso 1 1 calc R U
C4 C 0.4956(13) 0.9044(3) 0.7107(8) 0.0193(18) Uani 1 1 d . .
C11 C 0.497(2) 0.4938(4) 0.5988(10) 0.058(3) Uani 1 1 d . .
H11 H 0.357314 0.479647 0.604552 0.087 Uiso 1 1 calc R U
H11A H 0.581189 0.475924 0.667594 0.087 Uiso 1 1 calc R U
H11B H 0.551901 0.486061 0.508946 0.087 Uiso 1 1 calc R U
C9 C 0.4944(19) 0.5881(3) 0.5227(9) 0.038(2) Uani 1 1 d . .
H9 H 0.55(3) 0.630(7) 0.542(16) 0.20(8) Uiso 1 1 d . .

loop_
_atom_site_aniso_label
_atom_site_aniso_U_11
_atom_site_aniso_U_22
_atom_site_aniso_U_33
_atom_site_aniso_U_23
_atom_site_aniso_U_13
_atom_site_aniso_U_12
Ni1 0.0227(5) 0.0162(4) 0.0166(4) 0.0002(4) -0.0011(3) 0.0003(4)
S3 0.0204(11) 0.0155(10) 0.0178(10) 0.0004(9) -0.0013(8) 0.0001(9)
S1 0.0294(12) 0.0172(9) 0.0172(12) 0.0007(7) -0.0019(10) 0.0006(9)
S4 0.0345(13) 0.0149(9) 0.0186(11) 0.0017(7) -0.0008(10) 0.0009(9)
S2 0.0416(14) 0.0162(11) 0.0153(12) 0.0017(9) -0.0015(10) -0.0004(10)
O1 0.039(3) 0.030(3) 0.019(3) 0.004(2) -0.003(2) -0.002(3)
N3 0.024(5) 0.015(4) 0.023(4) 0.004(3) 0.001(3) -0.003(3)
N4 0.036(4) 0.019(3) 0.019(4) -0.002(3) -0.002(3) -0.001(3)
C7 0.031(5) 0.025(4) 0.011(4) -0.007(4) -0.001(3) 0.003(4)
N1 0.019(4) 0.014(3) 0.021(4) 0.003(3) -0.001(3) 0.001(3)
C5 0.024(5) 0.024(5) 0.014(4) -0.005(3) 0.000(3) 0.000(3)
C2 0.011(4) 0.020(4) 0.018(4) 0.001(3) 0.001(3) -0.002(3)
C8 0.034(5) 0.006(4) 0.032(5) -0.002(3) 0.000(4) 0.003(3)
C1 0.010(4) 0.022(4) 0.022(5) -0.002(3) 0.001(3) -0.001(3)
N2 0.020(4) 0.021(3) 0.010(4) -0.002(3) 0.000(3) 0.002(3)
C3 0.020(5) 0.014(4) 0.022(4) -0.002(3) -0.002(4) -0.001(3)
C10 0.170(12) 0.032(5) 0.019(5) -0.001(4) -0.002(6) 0.005(7)
N5 0.043(4) 0.023(4) 0.015(4) 0.001(3) -0.001(3) 0.001(3)
C6 0.017(4) 0.021(4) 0.031(5) -0.003(4) -0.003(4) -0.001(4)
C4 0.017(4) 0.022(4) 0.019(5) 0.003(3) -0.002(3) -0.001(4)
C11 0.118(10) 0.021(5) 0.034(5) -0.002(4) -0.004(6) -0.002(5)
C9 0.065(6) 0.023(4) 0.026(5) 0.012(4) -0.004(5) -0.002(5)

loop_
_atom_type_symbol
_atom_type_description
_atom_type_scat_dispersion_real
_atom_type_scat_dispersion_imag
_atom_type_scat_source
C C 0.0033 0.0016 'International Tables Vol C Tables 4.2.6.8 and 6.1.1.4'
H H 0.0000 0.0000 'International Tables Vol C Tables 4.2.6.8 and 6.1.1.4'
N N 0.0061 0.0033 'International Tables Vol C Tables 4.2.6.8 and 6.1.1.4'
Ni Ni 0.3393 1.1124 'International Tables Vol C Tables 4.2.6.8 and 6.1.1.4'
S S 0.1246 0.1234 'International Tables Vol C Tables 4.2.6.8 and 6.1.1.4'
O O 0.0106 0.0060 'International Tables Vol C Tables 4.2.6.8 and 6.1.1.4'

loop_
_geom_angle_atom_site_label_1
_geom_angle_atom_site_label_2
_geom_angle_atom_site_label_3
_geom_angle
S1 Ni1 S2 92.06(8)
S1 Ni1 S3 86.63(8)
S2 Ni1 S3 178.69(9)
S1 Ni1 S4 179.17(10)
S2 Ni1 S4 88.76(8)
S3 Ni1 S4 92.55(8)
C3 S3 Ni1 103.6(3)
C1 S1 Ni1 104.5(3)
C4 S4 Ni1 104.5(3)
C2 S2 Ni1 104.8(3)
C3 N3 C7 121.7(6)
C3 N3 H3 119.2
C7 N3 H3 119.2
C4 N4 C8 117.6(7)
C8 C7 N3 118.5(8)
C8 C7 H6A 120.7
N3 C7 H6A 120.7
C1 N1 C5 123.0(7)
C1 N1 H1 118.5
C5 N1 H1 118.5
N1 C5 C6 118.3(7)
N1 C5 H5 120.9
C6 C5 H5 120.9
N2 C2 C1 121.4(7)
N2 C2 S2 120.8(5)
C1 C2 S2 117.8(6)
C7 C8 N4 123.8(8)
C7 C8 H8 118.1
N4 C8 H8 118.1
N1 C1 C2 116.6(7)
N1 C1 S1 122.5(6)
C2 C1 S1 120.9(6)
C2 N2 C6 118.7(7)
N3 C3 C4 117.0(7)
N3 C3 S3 121.7(5)
C4 C3 S3 121.2(6)
N5 C10 H10 109.5
N5 C10 H10A 109.5
H10 C10 H10A 109.5
N5 C10 H10B 109.5
H10 C10 H10B 109.5
H10A C10 H10B 109.5
C9 N5 C11 122.8(7)
C9 N5 C10 123.0(7)
C11 N5 C10 114.2(7)
N2 C6 C5 122.0(8)
N2 C6 H6 119.0
C5 C6 H6 119.0
N4 C4 C3 121.4(7)
N4 C4 S4 120.6(6)
C3 C4 S4 118.0(6)
N5 C11 H11 109.5
N5 C11 H11A 109.5
H11 C11 H11A 109.5
N5 C11 H11B 109.5
H11 C11 H11B 109.5
H11A C11 H11B 109.5
O1 C9 N5 127.4(8)
O1 C9 H9 110(8)
N5 C9 H9 119(8)

loop_
_geom_bond_atom_site_label_1
_geom_bond_atom_site_label_2
_geom_bond_distance
Ni1 S1 2.163(2)
Ni1 S2 2.171(2)
Ni1 S3 2.171(2)
Ni1 S4 2.173(2)
S3 C3 1.706(7)
S1 C1 1.695(8)
S4 C4 1.724(8)
S2 C2 1.722(7)
O1 C9 1.235(10)
N3 C3 1.341(10)
N3 C7 1.355(9)
N3 H3 0.8800
N4 C4 1.327(9)
N4 C8 1.347(12)
C7 C8 1.347(11)
C7 H6A 0.9500
N1 C1 1.347(9)
N1 C5 1.347(9)
N1 H1 0.8800
C5 C6 1.380(10)
C5 H5 0.9500
C2 N2 1.328(9)
C2 C1 1.445(10)
C8 H8 0.9500
N2 C6 1.364(9)
C3 C4 1.444(10)
C10 N5 1.471(11)
C10 H10 0.9800
C10 H10A 0.9800
C10 H10B 0.9800
N5 C9 1.311(10)
N5 C11 1.442(10)
C6 H6 0.9500
C11 H11 0.9800
C11 H11A 0.9800
C11 H11B 0.9800
C9 H9 1.11(17)

loop_
_geom_torsion_atom_site_label_1
_geom_torsion_atom_site_label_2
_geom_torsion_atom_site_label_3
_geom_torsion_atom_site_label_4
_geom_torsion
C3 N3 C7 C8 1.4(14)
C1 N1 C5 C6 1.7(12)
Ni1 S2 C2 N2 179.8(6)
Ni1 S2 C2 C1 0.3(8)
N3 C7 C8 N4 -1.6(16)
C4 N4 C8 C7 1.7(15)
C5 N1 C1 C2 -1.1(11)
C5 N1 C1 S1 179.7(7)
N2 C2 C1 N1 0.8(12)
S2 C2 C1 N1 -179.7(6)
N2 C2 C1 S1 -180.0(6)
S2 C2 C1 S1 -0.5(10)
Ni1 S1 C1 N1 179.6(6)
Ni1 S1 C1 C2 0.4(8)
C1 C2 N2 C6 -1.1(12)
S2 C2 N2 C6 179.4(8)
C7 N3 C3 C4 -1.3(12)
C7 N3 C3 S3 179.9(8)
Ni1 S3 C3 N3 179.2(7)
Ni1 S3 C3 C4 0.4(8)
C2 N2 C6 C5 1.7(13)
N1 C5 C6 N2 -1.9(13)
C8 N4 C4 C3 -1.6(13)
C8 N4 C4 S4 179.2(7)
N3 C3 C4 N4 1.4(13)
S3 C3 C4 N4 -179.7(7)
N3 C3 C4 S4 -179.3(6)
S3 C3 C4 S4 -0.5(11)
Ni1 S4 C4 N4 179.6(7)
Ni1 S4 C4 C3 0.3(8)
C11 N5 C9 O1 -0.8(19)
C10 N5 C9 O1 178.1(11)
